data_1514754
loop_
_publ_author_name
'Li, Jia'
'Huang, Peng'
'Wu, Xue-Ru'
'Tao, Jun'
'Huang, Rong-Bin'
'Zheng, Lan-Sun'

_publ_section_title
;
 Metal-organic frameworks displaying single crystal-to-single crystal
 transformation through postsynthetic uptake of metal clusters
;
_journal_issue 8
_journal_name_full 'Chemical Science'
_journal_page_first 3232
_journal_paper_doi 10.1039/c3sc51379c
_journal_volume 4
_journal_year 2013
_chemical_formula_sum 'C79.5 H115.5 Co3 N8.5 O34.5'
_chemical_formula_weight 1919.09
_chemical_name_systematic
;
?
;
_space_group_IT_number 62
_symmetry_cell_setting orthorhombic
_symmetry_space_group_name_Hall '-P 2ac 2n'
_symmetry_space_group_name_H-M 'P n m a'
_atom_sites_solution_hydrogens geom
_atom_sites_solution_primary direct
_atom_sites_solution_secondary difmap
_audit_creation_method SHELXL-97
_cell_angle_alpha 90.00
_cell_angle_beta 90.00
_cell_angle_gamma 90.00
_cell_formula_units_Z 4
_cell_length_a 17.564(4)
_cell_length_b 25.629(5)
_cell_length_c 20.800(4)
_cell_measurement_temperature 173(2)
_cell_volume 9363(3)
_computing_structure_refinement 'SHELXL-97 (Sheldrick, 1997)'
_computing_structure_solution 'SHELXS-97 (Sheldrick, 1990)'
_diffrn_ambient_temperature 173(2)
_diffrn_measured_fraction_theta_full 0.988
_diffrn_measured_fraction_theta_max 0.988
_diffrn_radiation_monochromator graphite
_diffrn_radiation_source 'fine-focus sealed tube'
_diffrn_radiation_type MoK\a
_diffrn_radiation_wavelength 0.71073
_diffrn_reflns_av_R_equivalents 0.1325
_diffrn_reflns_av_sigmaI/netI 0.1215
_diffrn_reflns_limit_h_max 22
_diffrn_reflns_limit_h_min -21
_diffrn_reflns_limit_k_max 32
_diffrn_reflns_limit_k_min -33
_diffrn_reflns_limit_l_max 26
_diffrn_reflns_limit_l_min -26
_diffrn_reflns_number 84131
_diffrn_reflns_theta_full 27.48
_diffrn_reflns_theta_max 27.48
_diffrn_reflns_theta_min 3.04
_exptl_absorpt_coefficient_mu 0.611
_exptl_crystal_density_diffrn 1.361
_exptl_crystal_density_method 'not measured'
_exptl_crystal_F_000 4036
_refine_diff_density_max 1.109
_refine_diff_density_min -0.427
_refine_diff_density_rms 0.093
_refine_ls_extinction_method none
_refine_ls_goodness_of_fit_ref 0.982
_refine_ls_hydrogen_treatment constr
_refine_ls_matrix_type full
_refine_ls_number_parameters 364
_refine_ls_number_reflns 10847
_refine_ls_number_restraints 4
_refine_ls_restrained_S_all 0.982
_refine_ls_R_factor_all 0.2561
_refine_ls_R_factor_gt 0.1113
_refine_ls_shift/su_max 0.000
_refine_ls_shift/su_mean 0.000
_refine_ls_structure_factor_coef Fsqd
_refine_ls_weighting_details 'calc w=1/[\s^2^(Fo^2^)+(0.1853P)^2^+0.0000P] where P=(Fo^2^+2Fc^2^)/3'
_refine_ls_weighting_scheme calc
_refine_ls_wR_factor_gt 0.2894
_refine_ls_wR_factor_ref 0.3548
_reflns_number_gt 4031
_reflns_number_total 10847
_reflns_threshold_expression >2sigma(I)
_cod_data_source_file c3sc51379c.txt
_cod_data_source_block 1a
_cod_original_sg_symbol_H-M Pnma
_cod_original_formula_sum 'C79.50 H115.50 Co3 N8.50 O34.50'
_cod_database_code 1514754

loop_
_symmetry_equiv_pos_as_xyz
'x, y, z'
'-x+1/2, -y, z+1/2'
'-x, y+1/2, -z'
'x+1/2, -y+1/2, -z+1/2'
'-x, -y, -z'
'x-1/2, y, -z-1/2'
'x, -y-1/2, z'
'-x-1/2, y-1/2, z-1/2'

loop_
_atom_site_label
_atom_site_type_symbol
_atom_site_fract_x
_atom_site_fract_y
_atom_site_fract_z
_atom_site_U_iso_or_equiv
_atom_site_adp_type
_atom_site_occupancy
_atom_site_symmetry_multiplicity
_atom_site_calc_flag
_atom_site_refinement_flags
Co1 Co 0.99689(4) 0.68198(4) -0.43835(6) 0.1005(5) Uani 1 1 d .
Co2 Co 0.88638(5) 0.7500 -0.33774(5) 0.0682(4) Uani 1 2 d S
O1W O 0.9915(5) 0.7500 -0.5231(5) 0.339(14) Uani 1 2 d S
O7 O 0.9812(3) 0.7500 -0.3989(3) 0.0906(19) Uani 1 2 d S
O1 O 1.0670(3) 0.6216(5) -0.4829(4) 0.235(5) Uani 1 1 d .
O2 O 1.1198(4) 0.6864(3) -0.4412(5) 0.159(3) Uani 1 1 d .
O3 O 1.8270(2) 0.69552(19) -0.3853(2) 0.0969(17) Uani 1 1 d .
O4 O 1.8950(2) 0.6594(3) -0.4644(3) 0.138(2) Uani 1 1 d .
O5 O 1.5643(2) 0.30783(18) -0.7828(2) 0.0904(13) Uani 1 1 d .
O6 O 1.4955(3) 0.3559(2) -0.8529(3) 0.129(2) Uani 1 1 d .
C1 C 1.1203(5) 0.6486(6) -0.4732(5) 0.150(5) Uani 1 1 d .
C2 C 1.2008(4) 0.6277(5) -0.4903(5) 0.149(4) Uani 1 1 d .
C3 C 1.2606(4) 0.6560(4) -0.4861(5) 0.134(3) Uani 1 1 d .
H3A H 1.2548 0.6893 -0.4691 0.161 Uiso 1 1 calc R
C4 C 1.3332(4) 0.6412(4) -0.5048(5) 0.168(5) Uani 1 1 d .
H4A H 1.3740 0.6642 -0.5020 0.202 Uiso 1 1 calc R
C5 C 1.3424(4) 0.5921(4) -0.5273(5) 0.138(4) Uani 1 1 d .
C6 C 1.2824(4) 0.5578(5) -0.5271(6) 0.193(6) Uani 1 1 d .
H6A H 1.2879 0.5232 -0.5397 0.231 Uiso 1 1 calc R
C7 C 1.2111(4) 0.5785(6) -0.5063(5) 0.181(6) Uani 1 1 d .
H7A H 1.1696 0.5560 -0.5041 0.217 Uiso 1 1 calc R
C8 C 1.8313(3) 0.6697(3) -0.4277(5) 0.098(3) Uani 1 1 d .
C9 C 1.7620(3) 0.6412(3) -0.4631(4) 0.099(2) Uani 1 1 d .
C10 C 1.7642(3) 0.6147(4) -0.5162(4) 0.120(3) Uani 1 1 d .
H10A H 1.8108 0.6099 -0.5367 0.144 Uiso 1 1 calc R
C11 C 1.6975(4) 0.5926(4) -0.5441(5) 0.139(4) Uani 1 1 d .
H11A H 1.6988 0.5779 -0.5850 0.166 Uiso 1 1 calc R
C12 C 1.6297(3) 0.5938(3) -0.5084(4) 0.100(2) Uani 1 1 d .
C13 C 1.6294(3) 0.6196(3) -0.4509(4) 0.100(2) Uani 1 1 d .
H13A H 1.5843 0.6220 -0.4277 0.121 Uiso 1 1 calc R
C14 C 1.6951(3) 0.6423(3) -0.4263(4) 0.096(2) Uani 1 1 d .
H14A H 1.6947 0.6581 -0.3860 0.115 Uiso 1 1 calc R
C15 C 1.5243(3) 0.3467(3) -0.7970(5) 0.102(3) Uani 1 1 d .
C16 C 1.5155(3) 0.3860(3) -0.7465(4) 0.094(2) Uani 1 1 d .
C17 C 1.4606(4) 0.4269(3) -0.7547(4) 0.112(3) Uani 1 1 d .
H17A H 1.4286 0.4269 -0.7904 0.135 Uiso 1 1 calc R
C18 C 1.4554(3) 0.4651(3) -0.7111(4) 0.120(3) Uani 1 1 d .
H18A H 1.4201 0.4915 -0.7180 0.144 Uiso 1 1 calc R
C19 C 1.5014(3) 0.4676(3) -0.6540(4) 0.108(3) Uani 1 1 d .
C20 C 1.5567(3) 0.4252(3) -0.6478(4) 0.099(2) Uani 1 1 d .
H20A H 1.5891 0.4239 -0.6125 0.119 Uiso 1 1 calc R
C21 C 1.5605(3) 0.3876(3) -0.6941(4) 0.092(2) Uani 1 1 d .
H21A H 1.5967 0.3614 -0.6892 0.110 Uiso 1 1 calc R
C22 C 1.4209(3) 0.5702(3) -0.5467(4) 0.104(3) Uani 1 1 d .
C23 C 1.4865(3) 0.5904(3) -0.5204(4) 0.111(3) Uani 1 1 d .
H23A H 1.4825 0.6173 -0.4906 0.133 Uiso 1 1 calc R
C24 C 1.5595(3) 0.5718(3) -0.5368(4) 0.099(2) Uani 1 1 d .
C25 C 1.5630(3) 0.5316(3) -0.5782(4) 0.104(2) Uani 1 1 d .
H25A H 1.6103 0.5172 -0.5874 0.124 Uiso 1 1 calc R
C26 C 1.4964(3) 0.5096(3) -0.6090(4) 0.105(3) Uani 1 1 d .
C27 C 1.4270(3) 0.5307(3) -0.5883(4) 0.114(3) Uani 1 1 d .
H27A H 1.3824 0.5162 -0.6045 0.136 Uiso 1 1 calc R
O8 O 0.7965(3) 0.7500 -0.2703(3) 0.0941(19) Uani 1 2 d SD
N1 N 0.7144(13) 0.6958(7) -0.2098(11) 0.215(10) Uani 0.50 1 d PD
C28 C 0.7732(9) 0.7036(7) -0.2519(12) 0.209(13) Uani 0.50 1 d PD
H28A H 0.7980 0.6744 -0.2684 0.251 Uiso 0.50 1 calc PR
C29 C 0.6880(12) 0.7500 -0.1860(17) 0.277(15) Uani 1 2 d SD
C30 C 0.7187(11) 0.6334(11) -0.2001(17) 0.49(4) Uani 0.50 1 d PD

loop_
_atom_site_aniso_label
_atom_site_aniso_U_11
_atom_site_aniso_U_22
_atom_site_aniso_U_33
_atom_site_aniso_U_23
_atom_site_aniso_U_13
_atom_site_aniso_U_12
Co1 0.0492(5) 0.1083(9) 0.1441(10) -0.0176(6) 0.0166(4) 0.0028(4)
Co2 0.0418(5) 0.0699(8) 0.0928(9) 0.000 0.0033(5) 0.000
O1W 0.071(5) 0.82(4) 0.130(8) 0.000 -0.035(5) 0.000
O7 0.050(3) 0.091(5) 0.131(5) 0.000 0.038(3) 0.000
O1 0.057(3) 0.424(15) 0.223(8) -0.136(9) 0.001(4) 0.042(5)
O2 0.097(4) 0.155(7) 0.224(8) -0.004(6) 0.052(5) 0.041(4)
O3 0.069(3) 0.092(3) 0.130(4) -0.074(3) 0.002(2) -0.037(2)
O4 0.051(2) 0.196(6) 0.167(5) -0.058(5) 0.017(3) -0.039(3)
O5 0.081(3) 0.075(3) 0.115(4) -0.022(3) -0.010(2) 0.004(2)
O6 0.110(4) 0.130(5) 0.146(5) -0.036(4) -0.042(3) 0.054(3)
C1 0.076(6) 0.255(15) 0.119(7) -0.069(8) -0.009(5) 0.001(7)
C2 0.063(5) 0.217(11) 0.167(9) -0.132(8) -0.001(4) 0.034(6)
C3 0.077(5) 0.139(8) 0.186(9) -0.068(7) -0.010(5) 0.010(5)
C4 0.071(5) 0.187(10) 0.246(12) -0.144(10) 0.014(6) 0.007(5)
C5 0.050(4) 0.194(10) 0.169(8) -0.065(8) -0.006(4) -0.006(5)
C6 0.050(4) 0.224(12) 0.304(14) -0.140(11) -0.003(6) 0.009(5)
C7 0.051(4) 0.320(17) 0.172(9) -0.106(11) 0.025(5) -0.027(6)
C8 0.045(3) 0.059(4) 0.190(8) -0.016(5) -0.032(4) -0.028(3)
C9 0.057(4) 0.130(7) 0.110(5) -0.043(5) 0.008(3) -0.007(4)
C10 0.045(3) 0.172(8) 0.143(7) -0.064(6) 0.010(4) -0.014(4)
C11 0.076(5) 0.177(9) 0.163(8) -0.093(7) 0.025(5) -0.039(5)
C12 0.040(3) 0.114(6) 0.148(6) -0.063(5) 0.008(3) -0.021(3)
C13 0.050(3) 0.112(6) 0.140(6) -0.030(5) 0.009(3) -0.008(3)
C14 0.059(3) 0.101(5) 0.127(6) -0.048(4) 0.015(3) -0.004(3)
C15 0.042(3) 0.091(6) 0.173(9) -0.041(6) -0.008(4) 0.002(3)
C16 0.043(3) 0.106(6) 0.133(6) -0.030(5) -0.009(3) -0.005(3)
C17 0.076(4) 0.112(6) 0.150(7) -0.059(6) -0.031(4) 0.027(4)
C18 0.050(3) 0.131(7) 0.179(8) -0.046(6) -0.022(4) 0.018(4)
C19 0.042(3) 0.107(6) 0.174(8) -0.053(6) 0.004(4) -0.003(3)
C20 0.046(3) 0.118(6) 0.133(6) -0.018(5) -0.005(3) 0.011(3)
C21 0.062(4) 0.075(5) 0.139(6) -0.036(5) 0.008(4) 0.008(3)
C22 0.048(3) 0.122(6) 0.143(6) -0.075(5) 0.007(3) 0.009(3)
C23 0.061(4) 0.112(6) 0.159(7) -0.062(5) 0.000(4) -0.003(4)
C24 0.053(3) 0.107(6) 0.137(6) -0.074(5) 0.007(3) 0.000(3)
C25 0.041(3) 0.111(6) 0.159(7) -0.039(5) -0.001(3) 0.002(3)
C26 0.045(3) 0.113(6) 0.156(7) -0.057(5) -0.001(3) 0.004(3)
C27 0.033(3) 0.140(7) 0.167(7) -0.058(6) -0.004(3) 0.000(3)
O8 0.079(4) 0.096(5) 0.107(5) 0.000 0.032(3) 0.000
N1 0.20(2) 0.19(2) 0.26(2) 0.05(2) 0.046(19) -0.058(17)
C28 0.059(9) 0.28(3) 0.29(3) 0.15(2) 0.076(13) 0.043(13)
C29 0.151(16) 0.19(2) 0.49(4) 0.000 0.13(2) 0.000
C30 0.16(2) 0.95(12) 0.35(4) 0.28(6) -0.15(3) -0.37(5)

loop_
_atom_type_symbol
_atom_type_description
_atom_type_scat_dispersion_real
_atom_type_scat_dispersion_imag
_atom_type_scat_source
C C 0.0033 0.0016 'International Tables Vol C Tables 4.2.6.8 and 6.1.1.4'
H H 0.0000 0.0000 'International Tables Vol C Tables 4.2.6.8 and 6.1.1.4'
N N 0.0061 0.0033 'International Tables Vol C Tables 4.2.6.8 and 6.1.1.4'
O O 0.0106 0.0060 'International Tables Vol C Tables 4.2.6.8 and 6.1.1.4'
Co Co 0.3494 0.9721 'International Tables Vol C Tables 4.2.6.8 and 6.1.1.4'

loop_
_geom_angle_atom_site_label_1
_geom_angle_atom_site_label_2
_geom_angle_atom_site_label_3
_geom_angle
_geom_angle_site_symmetry_1
_geom_angle_site_symmetry_3
O7 Co1 O4 104.6(2) . 1_455
O7 Co1 O6 94.0(3) . 2_765
O4 Co1 O6 99.3(3) 1_455 2_765
O7 Co1 O2 96.1(3) . .
O4 Co1 O2 157.0(3) 1_455 .
O6 Co1 O2 89.0(3) 2_765 .
O7 Co1 O1 153.3(3) . .
O4 Co1 O1 100.9(3) 1_455 .
O6 Co1 O1 89.7(3) 2_765 .
O2 Co1 O1 57.5(3) . .
O7 Co1 C1 124.4(4) . .
O4 Co1 C1 128.8(3) 1_455 .
O6 Co1 C1 91.9(3) 2_765 .
O2 Co1 C1 28.8(3) . .
O1 Co1 C1 28.9(3) . .
O3 Co2 O3 88.3(3) 1_455 7_475
O3 Co2 O5 89.5(2) 1_455 2_765
O3 Co2 O5 173.19(17) 7_475 2_765
O3 Co2 O5 173.19(17) 1_455 8_866
O3 Co2 O5 89.5(2) 7_475 8_866
O5 Co2 O5 91.9(3) 2_765 8_866
O3 Co2 O7 96.54(18) 1_455 .
O3 Co2 O7 96.54(18) 7_475 .
O5 Co2 O7 90.12(18) 2_765 .
O5 Co2 O7 90.12(18) 8_866 .
O3 Co2 O8 86.50(18) 1_455 .
O3 Co2 O8 86.50(18) 7_475 .
O5 Co2 O8 86.92(18) 2_765 .
O5 Co2 O8 86.92(18) 8_866 .
O7 Co2 O8 175.7(3) . .
Co1 O7 Co1 127.2(3) . 7_575
Co1 O7 Co2 111.61(14) . .
Co1 O7 Co2 111.61(14) 7_575 .
C1 O1 Co1 87.7(8) . .
C1 O2 Co1 88.9(7) . .
C8 O3 Co2 140.9(4) . 1_655
C8 O4 Co1 122.0(5) . 1_655
C15 O5 Co2 132.6(5) . 2_764
C15 O6 Co1 132.5(5) . 2_764
O2 C1 O1 125.0(10) . .
O2 C1 C2 114.9(9) . .
O1 C1 C2 118.7(12) . .
O2 C1 Co1 62.4(6) . .
O1 C1 Co1 63.4(6) . .
C2 C1 Co1 175.9(7) . .
C3 C2 C7 116.6(8) . .
C3 C2 C1 122.3(10) . .
C7 C2 C1 120.9(10) . .
C2 C3 C4 125.5(9) . .
C5 C4 C3 117.5(8) . .
C4 C5 C6 120.2(8) . .
C4 C5 C22 122.5(7) . .
C6 C5 C22 117.0(9) . .
C5 C6 C7 115.9(10) . .
C2 C7 C6 123.6(9) . .
O3 C8 O4 127.8(5) . .
O3 C8 C9 126.0(7) . .
O4 C8 C9 105.9(7) . .
C10 C9 C14 120.1(6) . .
C10 C9 C8 127.4(6) . .
C14 C9 C8 112.1(7) . .
C9 C10 C11 121.9(6) . .
C12 C11 C10 118.3(7) . .
C13 C12 C11 118.5(5) . .
C13 C12 C24 122.0(5) . .
C11 C12 C24 119.2(6) . .
C12 C13 C14 121.4(6) . .
C13 C14 C9 119.1(6) . .
O5 C15 O6 125.2(7) . .
O5 C15 C16 115.9(8) . .
O6 C15 C16 118.8(7) . .
C21 C16 C17 117.9(7) . .
C21 C16 C15 122.8(7) . .
C17 C16 C15 119.1(7) . .
C18 C17 C16 119.9(7) . .
C17 C18 C19 123.7(7) . .
C26 C19 C18 122.6(7) . .
C26 C19 C20 122.9(7) . .
C18 C19 C20 114.4(7) . .
C21 C20 C19 119.7(7) . .
C16 C21 C20 124.4(6) . .
C27 C22 C23 118.4(6) . .
C27 C22 C5 121.2(6) . .
C23 C22 C5 120.5(6) . .
C22 C23 C24 122.6(6) . .
C25 C24 C23 117.1(5) . .
C25 C24 C12 120.7(5) . .
C23 C24 C12 122.2(6) . .
C24 C25 C26 123.1(6) . .
C27 C26 C19 123.0(5) . .
C27 C26 C25 114.6(6) . .
C19 C26 C25 122.3(5) . .
C22 C27 C26 124.2(6) . .
C28 O8 C28 129.6(18) . 7_575
C28 O8 Co2 115.2(9) . .
C28 O8 Co2 115.2(9) 7_575 .
C28 N1 C29 107.5(18) . .
C28 N1 C30 100.9(16) . .
C29 N1 C30 150(2) . .
O8 C28 N1 123.5(17) . .
N1 C29 N1 128(2) . 7_575

loop_
_geom_bond_atom_site_label_1
_geom_bond_atom_site_label_2
_geom_bond_distance
_geom_bond_site_symmetry_2
Co1 O7 1.946(3) .
Co1 O4 1.958(4) 1_455
Co1 O6 2.030(6) 2_765
Co1 O2 2.162(7) .
Co1 O1 2.184(8) .
Co1 C1 2.440(10) .
Co2 O3 2.005(4) 1_455
Co2 O3 2.005(4) 7_475
Co2 O5 2.062(4) 2_765
Co2 O5 2.062(4) 8_866
Co2 O7 2.096(5) .
Co2 O8 2.112(6) .
O7 Co1 1.946(3) 7_575
O1 C1 1.181(12) .
O2 C1 1.175(11) .
O3 C8 1.104(8) .
O3 Co2 2.005(4) 1_655
O4 C8 1.380(9) .
O4 Co1 1.958(4) 1_655
O5 C15 1.255(8) .
O5 Co2 2.062(4) 2_764
O6 C15 1.290(10) .
O6 Co1 2.030(6) 2_764
C1 C2 1.554(12) .
C2 C3 1.280(11) .
C2 C7 1.316(15) .
C3 C4 1.386(10) .
C4 C5 1.352(12) .
C5 C6 1.372(12) .
C5 C22 1.542(9) .
C6 C7 1.428(12) .
C8 C9 1.600(9) .
C9 C10 1.297(9) .
C9 C14 1.402(8) .
C10 C11 1.425(9) .
C11 C12 1.403(9) .
C12 C13 1.368(9) .
C12 C24 1.478(8) .
C13 C14 1.390(8) .
C15 C16 1.462(10) .
C16 C21 1.346(9) .
C16 C17 1.437(9) .
C17 C18 1.338(10) .
C18 C19 1.437(10) .
C19 C26 1.429(10) .
C19 C20 1.463(10) .
C20 C21 1.363(9) .
C22 C27 1.336(9) .
C22 C23 1.377(8) .
C23 C24 1.409(8) .
C24 C25 1.344(9) .
C25 C26 1.447(8) .
C26 C27 1.401(8) .
O8 C28 1.315(15) .
O8 C28 1.315(15) 7_575
N1 C28 1.368(16) .
N1 C29 1.546(16) .
N1 C30 1.615(19) .
C29 N1 1.546(16) 7_575
